data_9003772
loop_
_publ_author_name
'Grew, E. S.'
'Barbier, J.'
'Britten, J.'
'Yates, M. G.'
'Polyakov, V. O.'
'Shcherbakova, E. P.'
'Halenius, U.'
'Shearer, C. K.'

_publ_section_title
;Makarochkinite, Ca2Fe2+4Fe3+TiSi4BeAlO20, a new beryllosilicate member of the
 aenigmatite-sapphirine-surinamite group from the Il'men Mountains (southern
 Urals), Russia Sample: N86
;
_journal_name_full 'American Mineralogist'
_journal_page_first 1402
_journal_page_last 1412
_journal_paper_doi 10.2138/am.2005.1759
_journal_volume 90
_journal_year 2005
_chemical_formula_sum 'Al0.38 Be1.06 Ca1.71 Fe5.61 Mg0.12 Na0.29 O20 Si4.56 Sn0.03 Ti0.24'
_chemical_name_mineral Hogtuvaite
_space_group_IT_number 2
_symmetry_space_group_name_Hall '-P 1'
_symmetry_space_group_name_H-M 'P -1'
_cell_angle_alpha 105.802
_cell_angle_beta 96.185
_cell_angle_gamma 124.758
_cell_formula_units_Z 2
_cell_length_a 10.322
_cell_length_b 10.729
_cell_length_c 8.8624
_cell_volume 731.673
_database_code_amcsd 0003891
_exptl_crystal_density_diffrn 3.969
_cod_original_formula_sum 'Fe5.61 Mg.12 Ti.24 Al.38 Sn.03 (Ca1.71 Na.29) Si4.56 Be1.06 O20'
_cod_database_code 9003772

loop_
_space_group_symop_operation_xyz
x,y,z
-x,-y,-z

loop_
_atom_site_aniso_label
_atom_site_aniso_U_11
_atom_site_aniso_U_22
_atom_site_aniso_U_33
_atom_site_aniso_U_12
_atom_site_aniso_U_13
_atom_site_aniso_U_23
Fe1 0.00600 0.00500 0.01270 0.00190 0.00200 0.00280
Mg1 0.00600 0.00500 0.01270 0.00190 0.00200 0.00280
Fe2 0.00540 0.00790 0.00970 0.00220 0.00370 0.00250
Mg2 0.00540 0.00790 0.00970 0.00220 0.00370 0.00250
Fe3_1 0.00660 0.00900 0.01030 0.00390 0.00310 0.00420
Fe4 0.00730 0.00710 0.01240 0.00360 0.00310 0.00460
Mg4 0.00730 0.00710 0.01240 0.00360 0.00310 0.00460
Fe5 0.00560 0.01030 0.01230 0.00320 0.00500 0.00740
Mg5 0.00560 0.01030 0.01230 0.00320 0.00500 0.00740
Fe6 0.00620 0.00620 0.01220 0.00190 0.00340 0.00500
Ti7 0.00740 0.00780 0.01070 0.00380 0.00310 0.00320
Fe7 0.00740 0.00780 0.01070 0.00380 0.00310 0.00320
Al7 0.00740 0.00780 0.01070 0.00380 0.00310 0.00320
Sn7 0.00740 0.00780 0.01070 0.00380 0.00310 0.00320
Ca8 0.01230 0.00970 0.01240 0.00500 0.00360 0.00520
Na8 0.01230 0.00970 0.01240 0.00500 0.00360 0.00520
Ca9 0.01080 0.00850 0.01170 -0.00130 0.00600 0.00280
Na9 0.01080 0.00850 0.01170 -0.00130 0.00600 0.00280
Si1 0.00600 0.00510 0.00740 0.00260 0.00260 0.00340
Be1 0.00600 0.00510 0.00740 0.00260 0.00260 0.00340
Si2 0.00460 0.00500 0.00690 0.00250 0.00290 0.00360
Be2 0.00460 0.00500 0.00690 0.00250 0.00290 0.00360
Al2 0.00460 0.00500 0.00690 0.00250 0.00290 0.00360
Si3 0.00320 0.00310 0.00820 0.00100 0.00190 0.00210
Al3 0.00320 0.00310 0.00820 0.00100 0.00190 0.00210
Fe3_2 0.00320 0.00310 0.00820 0.00100 0.00190 0.00210
Si4 0.00610 0.00550 0.00850 0.00330 0.00470 0.00390
Be4 0.00610 0.00550 0.00850 0.00330 0.00470 0.00390
Si5 0.00520 0.00480 0.00600 0.00240 0.00180 0.00250
Si6 0.00420 0.00350 0.00850 0.00130 0.00380 0.00290
O1 0.01200 0.00800 0.00500 0.00300 0.00190 0.00190
O2 0.01000 0.00800 0.00700 0.00500 0.00040 0.00100
O3 0.01100 0.00900 0.00800 0.00500 0.00210 0.00440
O4 0.01400 0.01200 0.01100 0.01000 0.00250 0.00250
O5 0.00900 0.00500 0.00600 0.00300 -0.00030 0.00190
O6 0.00700 0.00700 0.01400 0.00400 0.00490 0.00540
O7 0.00600 0.00800 0.00760 0.00210 0.00360 0.00390
O8 0.01200 0.00800 0.01100 0.00600 0.00600 0.00820
O9 0.01300 0.01200 0.01100 0.00800 0.00810 0.00770
O10 0.01200 0.01200 0.01100 0.00900 0.00780 0.00900
O11 0.00900 0.01000 0.01700 0.00500 0.00900 0.00660
O12 0.01000 0.01000 0.01100 0.00600 0.00370 0.00260
O13 0.00600 0.00800 0.01100 0.00320 0.00500 0.00610
O14 0.00700 0.01200 0.01200 0.00400 0.00410 0.00240
O15 0.01000 0.01200 0.01200 0.00700 0.00390 0.00670
O16 0.00600 0.00800 0.01100 0.00300 0.00430 0.00510
O17 0.00500 0.01200 0.01200 0.00530 0.00440 0.00900
O18 0.00800 0.01100 0.01500 0.00600 -0.00070 0.00300
O19 0.01200 0.00500 0.01500 0.00600 0.00850 0.00490
O20 0.00500 0.00600 0.01300 0.00140 0.00260 0.00310

loop_
_atom_site_label
_atom_site_fract_x
_atom_site_fract_y
_atom_site_fract_z
_atom_site_occupancy
_atom_site_U_iso_or_equiv
Fe1 0.00000 0.00000 0.50000 0.96000 0.00930
Mg1 0.00000 0.00000 0.50000 0.04000 0.00930
Fe2 0.00000 0.50000 0.00000 0.98000 0.00910
Mg2 0.00000 0.50000 0.00000 0.02000 0.00910
Fe3_1 0.32158 0.86003 0.17413 1.00000 0.00920
Fe4 0.77030 0.82192 0.14404 0.97000 0.00930
Mg4 0.77030 0.82192 0.14404 0.03000 0.00930
Fe5 0.09624 0.94393 0.06329 0.94000 0.00963
Mg5 0.09624 0.94393 0.06329 0.06000 0.00963
Fe6 0.59480 0.94021 0.06198 1.00000 0.00915
Ti7 0.99496 0.73673 0.26250 0.24000 0.00937
Fe7 0.99496 0.73673 0.26250 0.70000 0.00937
Al7 0.99496 0.73673 0.26250 0.03000 0.00937
Sn7 0.99496 0.73673 0.26250 0.03000 0.00937
Ca8 0.21814 0.63211 0.39465 0.73000 0.01250
Na8 0.21814 0.63211 0.39465 0.27000 0.01250
Ca9 0.65129 0.60064 0.37812 0.98000 0.01520
Na9 0.65129 0.60064 0.37812 0.02000 0.01520
Si1 0.46910 0.23750 0.33240 0.50000 0.00650
Be1 0.46910 0.23750 0.33240 0.50000 0.00650
Si2 0.98260 0.23560 0.34240 0.90000 0.00540
Be2 0.98260 0.23560 0.34240 0.05000 0.00540
Al2 0.98260 0.23560 0.34240 0.05000 0.00540
Si3 0.78600 0.34260 0.24170 0.67000 0.00560
Al3 0.78600 0.34260 0.24170 0.30000 0.00560
Fe3_2 0.78600 0.34260 0.24170 0.03000 0.00560
Si4 0.27280 0.33630 0.22650 0.49000 0.00640
Be4 0.27280 0.33630 0.22650 0.51000 0.00640
Si5 0.64348 0.94276 0.44604 1.00000 0.00580
Si6 0.35714 0.55803 0.05037 1.00000 0.00590
O1 0.35070 0.06590 0.16520 1.00000 0.01010
O2 0.85560 0.06390 0.17310 1.00000 0.01050
O3 0.55430 0.95400 0.29470 1.00000 0.01020
O4 0.01590 0.93500 0.26970 1.00000 0.01250
O5 0.24280 0.87510 0.39290 1.00000 0.00810
O6 0.75080 0.87920 0.38980 1.00000 0.00850
O7 0.49400 0.19690 0.49550 1.00000 0.00820
O8 0.95390 0.78030 0.48960 1.00000 0.00910
O9 0.88940 0.31800 0.37980 1.00000 0.01050
O10 0.39560 0.33770 0.36090 1.00000 0.00900
O11 0.65670 0.16940 0.06590 1.00000 0.01160
O12 0.14890 0.16510 0.06070 1.00000 0.01050
O13 0.52830 0.71080 0.04070 1.00000 0.00830
O14 0.06730 0.73300 0.06320 1.00000 0.01250
O15 0.24420 0.61240 0.11370 1.00000 0.01100
O16 0.74430 0.60100 0.13220 1.00000 0.00900
O17 0.39840 0.49760 0.18720 1.00000 0.00900
O18 0.94230 0.51290 0.22290 1.00000 0.01280
O19 0.15780 0.36930 0.31670 1.00000 0.00960
O20 0.66610 0.36980 0.33650 1.00000 0.01010

loop_
_cod_changelog_entry_id
_cod_changelog_entry_author
_cod_changelog_entry_date
_cod_changelog_entry_text
1
;cod-tools version 3.10.1
Id: cif_fix_AMCSD_atom_labels 10224 2024-08-07 11:09:31Z saulius
;
2024-08-07T19:39:07+03:00
;Changed the following '_atom_site_label' values:
the first duplicated label 'Fe3'  converted to 'Fe3_1'
duplicated label 'Fe3' at index 25 converted to 'Fe3_2'
;

loop_
_cod_related_entry_id
_cod_related_entry_database
_cod_related_entry_code
1 AMCSD 0003891
